data_4509639
loop_
_publ_author_name
'Soegiarto, Airon C.'
'Ward, Michael D.'

_publ_section_title
;
 Directed Organization of Dye Aggregates in Hydrogen-Bonded Host
 Frameworks
;
_journal_issue 8
_journal_name_full 'Crystal Growth &amp; Design'
_journal_page_first 3803
_journal_paper_doi 10.1021/cg900578u
_journal_volume 9
_journal_year 2009
_chemical_formula_sum 'C23 H N9 O8 S2'
_chemical_formula_weight 595.45
_chemical_name_systematic
; 

 ? 

;
_space_group_IT_number 2
_symmetry_cell_setting triclinic
_symmetry_space_group_name_Hall '-P 1'
_symmetry_space_group_name_H-M 'P -1'
_atom_sites_solution_hydrogens geom
_atom_sites_solution_primary direct
_atom_sites_solution_secondary difmap
_audit_creation_method SHELXL-97
_cell_angle_alpha 98.037(2)
_cell_angle_beta 96.969(2)
_cell_angle_gamma 93.053(2)
_cell_formula_units_Z 1
_cell_length_a 6.2233(2)
_cell_length_b 7.1835(2)
_cell_length_c 15.9689(5)
_cell_measurement_reflns_used 10318
_cell_measurement_temperature 100(2)
_cell_measurement_theta_max 52.83
_cell_measurement_theta_min 5.322
_cell_volume 699.86(4)
_computing_cell_refinement 'Bruker SMART'
_computing_data_collection 'Bruker SMART'
_computing_data_reduction 'Bruker SAINT'
_computing_molecular_graphics 'Bruker SHELXTL'
_computing_publication_material 'Bruker SHELXTL'
_computing_structure_refinement 'SHELXL-97 (Sheldrick, 2008)'
_computing_structure_solution 'SHELXS-97 (Sheldrick, 2008)'
_diffrn_ambient_temperature 100(2)
_diffrn_measured_fraction_theta_full 0.994
_diffrn_measured_fraction_theta_max 0.994
_diffrn_measurement_device_type 'CCD area detector'
_diffrn_measurement_method 'phi and omega scans'
_diffrn_radiation_monochromator graphite
_diffrn_radiation_source 'fine-focus sealed tube'
_diffrn_radiation_type MoK\a
_diffrn_radiation_wavelength 0.71073
_diffrn_reflns_av_R_equivalents 0.0195
_diffrn_reflns_av_sigmaI/netI 0.0209
_diffrn_reflns_limit_h_max 7
_diffrn_reflns_limit_h_min -7
_diffrn_reflns_limit_k_max 8
_diffrn_reflns_limit_k_min -8
_diffrn_reflns_limit_l_max 19
_diffrn_reflns_limit_l_min -19
_diffrn_reflns_number 13112
_diffrn_reflns_theta_full 26.41
_diffrn_reflns_theta_max 26.41
_diffrn_reflns_theta_min 2.60
_exptl_absorpt_coefficient_mu 0.252
_exptl_absorpt_correction_T_max 0.986721
_exptl_absorpt_correction_T_min 0.884252
_exptl_absorpt_correction_type multi-scan
_exptl_absorpt_process_details sadabs
_exptl_crystal_colour red
_exptl_crystal_density_diffrn 1.413
_exptl_crystal_density_method 'not measured'
_exptl_crystal_description plate
_exptl_crystal_F_000 298
_exptl_crystal_size_max 0.31
_exptl_crystal_size_mid 0.14
_exptl_crystal_size_min 0.08
_refine_diff_density_max 0.619
_refine_diff_density_min -0.382
_refine_diff_density_rms 0.067
_refine_ls_extinction_method none
_refine_ls_goodness_of_fit_ref 1.104
_refine_ls_hydrogen_treatment constr
_refine_ls_matrix_type full
_refine_ls_number_parameters 251
_refine_ls_number_reflns 2853
_refine_ls_number_restraints 0
_refine_ls_restrained_S_all 1.104
_refine_ls_R_factor_all 0.0568
_refine_ls_R_factor_gt 0.0483
_refine_ls_shift/su_max 0.000
_refine_ls_shift/su_mean 0.000
_refine_ls_structure_factor_coef Fsqd
_refine_ls_weighting_details 'calc w=1/[\s^2^(Fo^2^)+(0.0644P)^2^+0.7733P] where P=(Fo^2^+2Fc^2^)/3'
_refine_ls_weighting_scheme calc
_refine_ls_wR_factor_gt 0.1281
_refine_ls_wR_factor_ref 0.1349
_reflns_number_gt 2497
_reflns_number_total 2853
_reflns_threshold_expression >2sigma(I)
_cod_data_source_file cg900578usup12.cif
_cod_data_source_block Ward_Soegiarto_compound_4
_cod_depositor_comments
;
The following automatic conversions were performed:

'_symmetry_cell_setting' value 'Triclinic' changed to 'triclinic'
according to /home/saulius/struct/CIF-dictionaries/cif_core.dic
dictionary named 'cif_core.dic' version 2.4.2 from 2011-04-26.

Automatic conversion script
Id: cif_fix_values 1891 2012-01-12 08:04:46Z andrius 
;
_cod_original_sg_symbol_H-M P-1
_cod_database_code 4509639

loop_
_symmetry_equiv_pos_as_xyz
'x, y, z'
'-x, -y, -z'

loop_
_atom_site_label
_atom_site_type_symbol
_atom_site_fract_x
_atom_site_fract_y
_atom_site_fract_z
_atom_site_U_iso_or_equiv
_atom_site_adp_type
_atom_site_occupancy
_atom_site_symmetry_multiplicity
_atom_site_calc_flag
_atom_site_refinement_flags
_atom_site_disorder_assembly
_atom_site_disorder_group
C8 C 0.6480(15) 0.4674(12) 0.9522(6) 0.079(3) Uiso 0.593(11) 1 d P . .
C9 C 0.7701(19) 0.5028(15) 1.0080(7) 0.100(4) Uiso 0.593(11) 1 d P . .
C10 C 0.950(2) 0.4215(17) 0.8725(9) 0.111(4) Uiso 0.593(11) 1 d P . .
C11 C 0.516(3) 0.431(2) 0.8897(11) 0.100(5) Uiso 0.396(10) 1 d P . .
C12 C 0.865(3) 0.471(2) 0.9540(11) 0.103(5) Uiso 0.396(10) 1 d P . .
C13 C 0.745(3) 0.556(2) 1.0997(11) 0.091(4) Uiso 0.396(10) 1 d P . .
C14 C 0.327(4) 0.377(3) 0.8299(14) 0.119(6) Uiso 0.396(10) 1 d P . .
C15 C 0.188(3) 0.320(3) 0.8809(12) 0.087(5) Uiso 0.290(5) 1 d P . .
C16 C 0.194(5) 0.366(4) 0.7798(18) 0.119(8) Uiso 0.290(5) 1 d P . .
C17 C 1.078(4) 0.437(3) 0.9179(15) 0.099(6) Uiso 0.290(5) 1 d P . .
C18 C 0.718(5) 0.427(4) 0.884(2) 0.133(10) Uiso 0.290(5) 1 d P . .
C19 C 0.549(4) 0.304(3) 0.7316(16) 0.115(7) Uiso 0.290(5) 1 d P . .
C20 C 0.859(6) 0.579(4) 1.162(2) 0.122(8) Uiso 0.290(5) 1 d P . .
C21 C 1.045(7) 0.385(5) 0.788(3) 0.163(13) Uiso 0.290(5) 1 d P . .
C22 C 0.377(4) 0.464(3) 0.9456(15) 0.088(5) Uiso 0.290(5) 1 d P . .
C23 C 0.677(5) 0.409(4) 0.8281(19) 0.110(7) Uiso 0.290(5) 1 d P . .
C24 C 0.535(3) 0.354(3) 0.8013(13) 0.087(5) Uiso 0.290(5) 1 d P . .
C25 C 0.838(5) 0.369(3) 0.8240(17) 0.111(7) Uiso 0.290(5) 1 d P . .
C26 C 0.5000 0.5000 1.0000 0.122(13) Uiso 0.42(3) 2 d SP . .
C27 C 1.0000 0.5000 1.0000 0.098(7) Uiso 0.396(10) 2 d SP . .
S1 S 0.69453(8) 0.76586(7) 0.62578(3) 0.01717(18) Uani 1 1 d . A .
O1 O 0.9277(2) 0.7816(2) 0.62141(10) 0.0208(3) Uani 1 1 d . . .
O2 O 0.5760(3) 0.8924(2) 0.57721(10) 0.0235(4) Uani 1 1 d . . .
O3 O 0.6036(3) 0.5715(2) 0.60584(10) 0.0242(4) Uani 1 1 d . . .
N1 N 0.5945(3) 0.9955(3) 0.99147(13) 0.0341(5) Uani 1 1 d . . .
C1 C 0.6627(4) 0.8382(3) 0.73394(14) 0.0215(5) Uani 1 1 d . . .
C4 C 0.6078(4) 0.9417(4) 0.90271(15) 0.0312(6) Uani 1 1 d . . .
C2 C 0.8379(10) 0.9077(19) 0.7929(4) 0.037(2) Uani 0.68(3) 1 d P A -1
H2 H 0.9779 0.9208 0.7755 0.044 Uiso 0.68(3) 1 calc PR A -1
C3 C 0.8105(12) 0.9588(18) 0.8776(5) 0.039(2) Uani 0.68(3) 1 d P A -1
H3 H 0.9320 1.0056 0.9185 0.047 Uiso 0.68(3) 1 calc PR A -1
C5 C 0.4324(16) 0.878(2) 0.8431(6) 0.051(3) Uani 0.68(3) 1 d P A -1
H5 H 0.2916 0.8690 0.8602 0.061 Uiso 0.68(3) 1 calc PR A -1
C6 C 0.4577(14) 0.827(2) 0.7592(6) 0.047(3) Uani 0.68(3) 1 d P A -1
H6 H 0.3350 0.7834 0.7184 0.056 Uiso 0.68(3) 1 calc PR A -1
C2' C 0.831(2) 0.820(3) 0.7979(8) 0.029(3) Uani 0.32(3) 1 d P A -2
C3' C 0.806(3) 0.870(4) 0.8824(9) 0.037(4) Uani 0.32(3) 1 d P A -2
C6' C 0.471(3) 0.905(3) 0.7537(12) 0.032(4) Uani 0.32(3) 1 d P A -2
C5' C 0.439(4) 0.953(3) 0.8384(14) 0.034(4) Uani 0.32(3) 1 d P A -2
C7 C 0.9402(4) 0.7342(3) 0.41420(15) 0.0232(5) Uani 1 1 d . . .
N2 N 0.8261(3) 0.8853(3) 0.41420(13) 0.0263(5) Uani 1 1 d . . .
H2A H 0.8919 0.9967 0.4141 0.032 Uiso 1 1 calc R . .
H2B H 0.6846 0.8740 0.4144 0.032 Uiso 1 1 calc R . .
N3 N 0.8437(3) 0.5655(3) 0.41437(14) 0.0272(5) Uani 1 1 d . . .
H3A H 0.9209 0.4664 0.4143 0.033 Uiso 1 1 calc R . .
H3B H 0.7024 0.5525 0.4145 0.033 Uiso 1 1 calc R . .
N4 N 1.1517(3) 0.7531(3) 0.41397(16) 0.0326(5) Uani 1 1 d . . .
H4A H 1.2286 0.6538 0.4139 0.039 Uiso 1 1 calc R . .
H4B H 1.2161 0.8651 0.4139 0.039 Uiso 1 1 calc R . .

loop_
_atom_site_aniso_label
_atom_site_aniso_U_11
_atom_site_aniso_U_22
_atom_site_aniso_U_33
_atom_site_aniso_U_23
_atom_site_aniso_U_13
_atom_site_aniso_U_12
S1 0.0148(3) 0.0187(3) 0.0178(3) 0.00091(19) 0.00397(19) 0.00059(19)
O1 0.0163(8) 0.0227(8) 0.0235(8) 0.0017(6) 0.0058(6) 0.0010(6)
O2 0.0201(8) 0.0287(8) 0.0234(8) 0.0065(7) 0.0051(6) 0.0051(7)
O3 0.0194(8) 0.0210(8) 0.0309(9) -0.0021(6) 0.0065(7) -0.0013(6)
N1 0.0269(11) 0.0537(14) 0.0202(11) -0.0017(9) 0.0051(8) 0.0043(10)
C1 0.0204(11) 0.0257(11) 0.0184(11) 0.0013(8) 0.0041(8) 0.0024(9)
C4 0.0264(13) 0.0467(15) 0.0190(12) -0.0006(10) 0.0030(9) 0.0043(11)
C2 0.023(2) 0.063(5) 0.023(2) 0.003(3) 0.0047(16) -0.008(3)
C3 0.022(2) 0.068(5) 0.023(2) -0.002(3) -0.0004(17) -0.008(3)
C5 0.019(3) 0.101(8) 0.026(3) -0.017(5) 0.008(2) 0.000(5)
C6 0.018(2) 0.091(7) 0.024(3) -0.015(4) 0.003(2) -0.005(4)
C2' 0.025(5) 0.045(8) 0.019(4) 0.003(5) 0.003(3) 0.013(6)
C3' 0.025(6) 0.066(11) 0.020(5) 0.003(6) -0.001(4) 0.018(7)
C6' 0.026(7) 0.053(9) 0.023(5) 0.014(6) 0.007(4) 0.016(7)
C5' 0.029(6) 0.046(8) 0.027(5) 0.006(6) 0.003(4) 0.018(7)
C7 0.0196(11) 0.0227(11) 0.0275(12) 0.0018(9) 0.0064(9) 0.0020(9)
N2 0.0182(10) 0.0210(9) 0.0410(12) 0.0052(8) 0.0083(8) 0.0024(7)
N3 0.0167(10) 0.0209(10) 0.0438(12) 0.0027(8) 0.0061(8) 0.0001(7)
N4 0.0183(10) 0.0191(10) 0.0616(15) 0.0035(9) 0.0119(10) 0.0022(8)

loop_
_atom_type_symbol
_atom_type_description
_atom_type_scat_dispersion_real
_atom_type_scat_dispersion_imag
_atom_type_scat_source
C C 0.0033 0.0016 'International Tables Vol C Tables 4.2.6.8 and 6.1.1.4'
H H 0.0000 0.0000 'International Tables Vol C Tables 4.2.6.8 and 6.1.1.4'
N N 0.0061 0.0033 'International Tables Vol C Tables 4.2.6.8 and 6.1.1.4'
O O 0.0106 0.0060 'International Tables Vol C Tables 4.2.6.8 and 6.1.1.4'
S S 0.1246 0.1234 'International Tables Vol C Tables 4.2.6.8 and 6.1.1.4'

loop_
_geom_angle_atom_site_label_1
_geom_angle_atom_site_label_2
_geom_angle_atom_site_label_3
_geom_angle
_geom_angle_site_symmetry_1
_geom_angle_site_symmetry_3
C9 C8 C11 178.5(14) . .
C9 C8 C18 115.7(19) . .
C11 C8 C18 63.3(17) . .
C9 C8 C26 89.3(9) . .
C11 C8 C26 91.7(10) . .
C18 C8 C26 154.9(18) . .
C9 C8 C12 52.8(9) . .
C11 C8 C12 126.1(13) . .
C18 C8 C12 62.9(16) . .
C26 C8 C12 142.1(11) . .
C9 C8 C22 49.1(10) . 2_667
C11 C8 C22 131.9(13) . 2_667
C18 C8 C22 164.7(19) . 2_667
C26 C8 C22 40.2(8) . 2_667
C12 C8 C22 101.9(12) . 2_667
C9 C8 C22 129.4(12) . .
C11 C8 C22 51.6(11) . .
C18 C8 C22 114.9(19) . .
C26 C8 C22 40.1(8) . .
C12 C8 C22 177.6(12) . .
C22 C8 C22 80.3(13) 2_667 .
C9 C8 C23 131.3(14) . .
C11 C8 C23 47.6(12) . .
C18 C8 C23 16.0(18) . .
C26 C8 C23 139.0(11) . .
C12 C8 C23 78.6(12) . .
C22 C8 C23 174.9(11) 2_667 .
C22 C8 C23 99.2(13) . .
C8 C9 C12 75.4(13) . .
C8 C9 C22 90.1(16) . 2_667
C12 C9 C22 165(2) . 2_667
C8 C9 C17 175.5(15) . 2_767
C12 C9 C17 107.0(16) . 2_767
C22 C9 C17 87.3(17) 2_667 2_767
C8 C9 C27 120.9(11) . .
C12 C9 C27 45.5(10) . .
C22 C9 C27 149.0(15) 2_667 .
C17 C9 C27 61.6(11) 2_767 .
C8 C9 C13 130.5(14) . .
C12 C9 C13 154.0(16) . .
C22 C9 C13 40.5(11) 2_667 .
C17 C9 C13 47.2(11) 2_767 .
C27 C9 C13 108.6(10) . .
C8 C9 C26 49.9(7) . .
C12 C9 C26 125.3(14) . .
C22 C9 C26 40.2(12) 2_667 .
C17 C9 C26 127.5(13) 2_767 .
C27 C9 C26 170.7(9) . .
C13 C9 C26 80.7(9) . .
C8 C9 C18 34.2(11) . .
C12 C9 C18 41.2(13) . .
C22 C9 C18 124.3(17) 2_667 .
C17 C9 C18 148.0(16) 2_767 .
C27 C9 C18 86.7(11) . .
C13 C9 C18 164.8(15) . .
C26 C9 C18 84.1(11) . .
C8 C9 C15 138.1(12) . 2_667
C12 C9 C15 135.6(14) . 2_667
C22 C9 C15 55.9(13) 2_667 2_667
C17 C9 C15 37.8(11) 2_767 2_667
C27 C9 C15 95.0(8) . 2_667
C13 C9 C15 26.6(8) . 2_667
C26 C9 C15 93.1(8) . 2_667
C18 C9 C15 157.2(12) . 2_667
C25 C10 C17 163(3) . .
C25 C10 C20 104(3) . 2_767
C17 C10 C20 68(2) . 2_767
C25 C10 C12 115(2) . .
C17 C10 C12 73.7(17) . .
C20 C10 C12 141(2) 2_767 .
C25 C10 C18 61(2) . .
C17 C10 C18 128(2) . .
C20 C10 C18 163(2) 2_767 .
C12 C10 C18 54.4(15) . .
C25 C10 C21 68(2) . .
C17 C10 C21 105(2) . .
C20 C10 C21 37.1(17) 2_767 .
C12 C10 C21 175.8(19) . .
C18 C10 C21 127(2) . .
C25 C10 C15 118(2) . 1_655
C17 C10 C15 47.1(16) . 1_655
C20 C10 C15 40.2(14) 2_767 1_655
C12 C10 C15 114.2(13) . 1_655
C18 C10 C15 151.6(16) . 1_655
C21 C10 C15 66.3(17) . 1_655
C25 C10 C23 33.1(18) . .
C17 C10 C23 158(2) . .
C20 C10 C23 133(2) 2_767 .
C12 C10 C23 84.5(13) . .
C18 C10 C23 30.3(14) . .
C21 C10 C23 97(2) . .
C15 C10 C23 148.6(15) 1_655 .
C25 C10 C13 139(2) . 2_767
C17 C10 C13 32.0(15) . 2_767
C20 C10 C13 36.4(15) 2_767 2_767
C12 C10 C13 105.1(12) . 2_767
C18 C10 C13 159.5(19) . 2_767
C21 C10 C13 73.2(17) . 2_767
C15 C10 C13 30.3(7) 1_655 2_767
C23 C10 C13 169.4(14) . 2_767
C25 C10 C27 144(2) . .
C17 C10 C27 44.1(15) . .
C20 C10 C27 111.3(18) 2_767 .
C12 C10 C27 29.7(8) . .
C18 C10 C27 84.1(16) . .
C21 C10 C27 148.4(19) . .
C15 C10 C27 88.0(9) 1_655 .
C23 C10 C27 114.1(12) . .
C13 C10 C27 75.4(8) 2_767 .
C8 C11 C18 59.3(19) . .
C8 C11 C22 82.9(16) . .
C18 C11 C22 142(3) . .
C8 C11 C14 166.4(18) . .
C18 C11 C14 133(2) . .
C22 C11 C14 84.7(17) . .
C8 C11 C24 132.1(17) . .
C18 C11 C24 73(2) . .
C22 C11 C24 144(2) . .
C14 C11 C24 59.5(13) . .
C8 C11 C23 95.6(17) . .
C18 C11 C23 36.5(17) . .
C22 C11 C23 176.1(19) . .
C14 C11 C23 97.1(18) . .
C24 C11 C23 38.4(12) . .
C8 C11 C13 118.8(14) . 2_667
C18 C11 C13 178(2) . 2_667
C22 C11 C13 35.9(11) . 2_667
C14 C11 C13 49.2(11) . 2_667
C24 C11 C13 108.7(15) . 2_667
C23 C11 C13 145.2(19) . 2_667
C8 C11 C26 45.9(7) . .
C18 C11 C26 105(2) . .
C22 C11 C26 37.1(12) . .
C14 C11 C26 121.7(14) . .
C24 C11 C26 173.7(13) . .
C23 C11 C26 141.2(17) . .
C13 C11 C26 73.0(9) 2_667 .
C27 C12 C9 85.1(15) . .
C27 C12 C8 136.9(17) . .
C9 C12 C8 51.7(10) . .
C27 C12 C18 169(2) . .
C9 C12 C18 106(2) . .
C8 C12 C18 54.3(16) . .
C27 C12 C10 105.8(15) . .
C9 C12 C10 169.1(18) . .
C8 C12 C10 117.4(14) . .
C18 C12 C10 63.1(17) . .
C27 C12 C17 66.9(13) . .
C9 C12 C17 151.8(19) . .
C8 C12 C17 156.0(17) . .
C18 C12 C17 102(2) . .
C10 C12 C17 39.0(10) . .
C15 C13 C22 120(3) 2_667 2_667
C15 C13 C20 62.6(19) 2_667 .
C22 C13 C20 167(3) 2_667 .
C15 C13 C17 71.2(19) 2_667 2_767
C22 C13 C17 120(2) 2_667 2_767
C20 C13 C17 73(2) . 2_767
C15 C13 C14 71.4(17) 2_667 2_667
C22 C13 C14 108(2) 2_667 2_667
C20 C13 C14 60.6(19) . 2_667
C17 C13 C14 130(2) 2_767 2_667
C15 C13 C9 109.1(19) 2_667 .
C22 C13 C9 57.0(15) 2_667 .
C20 C13 C9 135(2) . .
C17 C13 C9 63.3(15) 2_767 .
C14 C13 C9 163.2(18) 2_667 .
C15 C13 C11 106.1(18) 2_667 2_667
C22 C13 C11 52.6(16) 2_667 2_667
C20 C13 C11 115(2) . 2_667
C17 C13 C11 169.8(19) 2_767 2_667
C14 C13 C11 55.7(13) 2_667 2_667
C9 C13 C11 109.6(13) . 2_667
C15 C13 C10 63.2(16) 2_667 2_767
C22 C13 C10 147(2) 2_667 2_767
C20 C13 C10 46.0(18) . 2_767
C17 C13 C10 27.1(13) 2_767 2_767
C14 C13 C10 104.6(16) 2_667 2_767
C9 C13 C10 89.9(10) . 2_767
C11 C13 C10 160.3(13) 2_667 2_767
C15 C13 C16 62.4(17) 2_667 2_667
C22 C13 C16 140(2) 2_667 2_667
C20 C13 C16 28(2) . 2_667
C17 C13 C16 100(2) 2_767 2_667
C14 C13 C16 32.4(12) 2_667 2_667
C9 C13 C16 162.9(17) . 2_667
C11 C13 C16 87.4(13) 2_667 2_667
C10 C13 C16 73.0(13) 2_767 2_667
C16 C14 C20 54(2) . 2_667
C16 C14 C13 107(2) . 2_667
C20 C14 C13 52.8(18) 2_667 2_667
C16 C14 C15 88(2) . .
C20 C14 C15 49.9(17) 2_667 .
C13 C14 C15 42.2(11) 2_667 .
C16 C14 C11 167(2) . .
C20 C14 C11 126(2) 2_667 .
C13 C14 C11 75.1(16) 2_667 .
C15 C14 C11 100.9(18) . .
C16 C14 C24 115(3) . .
C20 C14 C24 164(2) 2_667 .
C13 C14 C24 137(2) 2_667 .
C15 C14 C24 145(2) . .
C11 C14 C24 61.7(14) . .
C16 C14 C21 26(2) . 1_455
C20 C14 C21 29(2) 2_667 1_455
C13 C14 C21 81.2(19) 2_667 1_455
C15 C14 C21 66.3(18) . 1_455
C11 C14 C21 154(2) . 1_455
C24 C14 C21 141(2) . 1_455
C16 C14 C22 137(3) . .
C20 C14 C22 83(2) 2_667 .
C13 C14 C22 30.2(10) 2_667 .
C15 C14 C22 60.7(14) . .
C11 C14 C22 45.4(11) . .
C24 C14 C22 107.0(17) . .
C21 C14 C22 111(2) 1_455 .
C13 C15 C20 67(2) 2_667 2_667
C13 C15 C17 62.4(17) 2_667 1_455
C20 C15 C17 71(2) 2_667 1_455
C13 C15 C14 66.5(17) 2_667 .
C20 C15 C14 60(2) 2_667 .
C17 C15 C14 119(2) 1_455 .
C13 C15 C22 30.3(14) 2_667 .
C20 C15 C22 96(2) 2_667 .
C17 C15 C22 77.4(18) 1_455 .
C14 C15 C22 74.6(15) . .
C13 C15 C10 86.6(18) 2_667 1_455
C20 C15 C10 54.1(19) 2_667 1_455
C17 C15 C10 36.1(12) 1_455 1_455
C14 C15 C10 113.9(16) . 1_455
C22 C15 C10 110.2(14) . 1_455
C13 C15 C16 88(2) 2_667 .
C20 C15 C16 37(2) 2_667 .
C17 C15 C16 108(2) 1_455 .
C14 C15 C16 39.1(12) . .
C22 C15 C16 108.4(17) . .
C10 C15 C16 83.8(15) 1_455 .
C13 C15 C21 94(2) 2_667 1_455
C20 C15 C21 27(2) 2_667 1_455
C17 C15 C21 83(2) 1_455 1_455
C14 C15 C21 69.5(18) . 1_455
C22 C15 C21 122.9(19) . 1_455
C10 C15 C21 52.6(15) 1_455 1_455
C16 C15 C21 32.3(14) . 1_455
C13 C15 C9 44.3(14) 2_667 2_667
C20 C15 C9 98(2) 2_667 2_667
C17 C15 C9 44.4(14) 1_455 2_667
C14 C15 C9 108.9(15) . 2_667
C22 C15 C9 38.6(8) . 2_667
C10 C15 C9 80.4(10) 1_455 2_667
C16 C15 C9 129.9(15) . 2_667
C21 C15 C9 120.8(18) 1_455 2_667
C21 C16 C20 55(3) 1_455 2_667
C21 C16 C14 125(4) 1_455 .
C20 C16 C14 71(3) 2_667 .
C21 C16 C15 78(3) 1_455 .
C20 C16 C15 39(2) 2_667 .
C14 C16 C15 52.5(17) . .
C21 C16 C13 85(3) 1_455 2_667
C20 C16 C13 30(2) 2_667 2_667
C14 C16 C13 40.7(16) . 2_667
C15 C16 C13 29.9(8) . 2_667
C10 C17 C13 121(3) . 2_767
C10 C17 C15 97(2) . 1_655
C13 C17 C15 46.4(13) 2_767 1_655
C10 C17 C20 69(2) . 2_767
C13 C17 C20 52.2(17) 2_767 2_767
C15 C17 C20 49.2(16) 1_655 2_767
C10 C17 C9 165(2) . 2_767
C13 C17 C9 69.4(17) 2_767 2_767
C15 C17 C9 98(2) 1_655 2_767
C20 C17 C9 121(2) 2_767 2_767
C10 C17 C27 108(2) . .
C13 C17 C27 129(2) 2_767 .
C15 C17 C27 144(2) 1_655 .
C20 C17 C27 166(2) 2_767 .
C9 C17 C27 60.2(11) 2_767 .
C10 C17 C12 67.3(17) . .
C13 C17 C12 167(2) 2_767 .
C15 C17 C12 146(2) 1_655 .
C20 C17 C12 135(2) 2_767 .
C9 C17 C12 100.7(16) 2_767 .
C27 C17 C12 40.5(9) . .
C10 C17 C22 148(2) . 1_655
C13 C17 C22 27.2(12) 2_767 1_655
C15 C17 C22 61.6(16) 1_655 1_655
C20 C17 C22 79(2) 2_767 1_655
C9 C17 C22 42.7(11) 2_767 1_655
C27 C17 C22 103.0(15) . 1_655
C12 C17 C22 143.3(18) . 1_655
C10 C17 C25 8.3(13) . .
C13 C17 C25 118(2) 2_767 .
C15 C17 C25 89.3(18) 1_655 .
C20 C17 C25 65.7(19) 2_767 .
C9 C17 C25 172.5(19) 2_767 .
C27 C17 C25 112.5(16) . .
C12 C17 C25 72.0(14) . .
C22 C17 C25 144.5(17) 1_655 .
C10 C17 C21 46.6(17) . .
C13 C17 C21 74.6(19) 2_767 .
C15 C17 C21 59.5(17) 1_655 .
C20 C17 C21 22.6(19) 2_767 .
C9 C17 C21 143(2) 2_767 .
C27 C17 C21 153(2) . .
C12 C17 C21 114(2) . .
C22 C17 C21 101.7(18) 1_655 .
C25 C17 C21 43.1(13) . .
C23 C18 C8 142(4) . .
C23 C18 C11 85(3) . .
C8 C18 C11 57.4(17) . .
C23 C18 C25 54(3) . .
C8 C18 C25 164(3) . .
C11 C18 C25 136(3) . .
C23 C18 C12 154(4) . .
C8 C18 C12 63(2) . .
C11 C18 C12 120(3) . .
C25 C18 C12 103(3) . .
C23 C18 C10 92(4) . .
C8 C18 C10 125(3) . .
C11 C18 C10 177(3) . .
C25 C18 C10 41.0(16) . .
C12 C18 C10 62.5(17) . .
C23 C18 C24 29(2) . .
C8 C18 C24 116(2) . .
C11 C18 C24 58.7(17) . .
C25 C18 C24 78(3) . .
C12 C18 C24 175(3) . .
C10 C18 C24 119(3) . .
C23 C18 C9 169(4) . .
C8 C18 C9 30.0(11) . .
C11 C18 C9 87(2) . .
C25 C18 C9 136(3) . .
C12 C18 C9 32.8(12) . .
C10 C18 C9 95.3(19) . .
C24 C18 C9 146(2) . .
C24 C19 C23 33.0(15) . .
C21 C20 C16 57(3) 2_767 2_667
C21 C20 C15 121(4) 2_767 2_667
C16 C20 C15 104(3) 2_667 2_667
C21 C20 C13 172(5) 2_767 .
C16 C20 C13 122(4) 2_667 .
C15 C20 C13 50.8(19) 2_667 .
C21 C20 C14 112(4) 2_767 2_667
C16 C20 C14 55(2) 2_667 2_667
C15 C20 C14 70(2) 2_667 2_667
C13 C20 C14 67(2) . 2_667
C21 C20 C17 123(5) 2_767 2_767
C16 C20 C17 162(3) 2_667 2_767
C15 C20 C17 60(2) 2_667 2_767
C13 C20 C17 54.7(19) . 2_767
C14 C20 C17 118(3) 2_667 2_767
C21 C20 C10 81(4) 2_767 2_767
C16 C20 C10 136(4) 2_667 2_767
C15 C20 C10 86(2) 2_667 2_767
C13 C20 C10 98(3) . 2_767
C14 C20 C10 156(3) 2_667 2_767
C17 C20 C10 42.9(14) 2_767 2_767
C21 C20 C25 50(3) 2_767 2_767
C16 C20 C25 106(3) 2_667 2_767
C15 C20 C25 99(2) 2_667 2_767
C13 C20 C25 127(3) . 2_767
C14 C20 C25 152(3) 2_667 2_767
C17 C20 C25 72.7(19) 2_767 2_767
C10 C20 C25 30.7(11) 2_767 2_767
C20 C21 C16 68(4) 2_767 1_655
C20 C21 C25 100(5) 2_767 .
C16 C21 C25 159(4) 1_655 .
C20 C21 C10 62(3) 2_767 .
C16 C21 C10 128(4) 1_655 .
C25 C21 C10 38.4(15) . .
C20 C21 C15 32(3) 2_767 1_655
C16 C21 C15 70(3) 1_655 1_655
C25 C21 C15 91(2) . 1_655
C10 C21 C15 61.1(17) . 1_655
C20 C21 C14 39(3) 2_767 1_655
C16 C21 C14 29(2) 1_655 1_655
C25 C21 C14 134(3) . 1_655
C10 C21 C14 99(2) . 1_655
C15 C21 C14 44.2(13) 1_655 1_655
C20 C21 C17 34(3) 2_767 .
C16 C21 C17 100(4) 1_655 .
C25 C21 C17 66(2) . .
C10 C21 C17 28.4(10) . .
C15 C21 C17 37.4(12) 1_655 .
C14 C21 C17 70.9(18) 1_655 .
C13 C22 C26 172(3) 2_667 .
C13 C22 C9 82(2) 2_667 2_667
C26 C22 C9 90.8(16) . 2_667
C13 C22 C11 91(2) 2_667 .
C26 C22 C11 95.1(18) . .
C9 C22 C11 174(2) 2_667 .
C13 C22 C8 123(2) 2_667 2_667
C26 C22 C8 50.0(9) . 2_667
C9 C22 C8 40.8(9) 2_667 2_667
C11 C22 C8 145(2) . 2_667
C13 C22 C15 29.6(14) 2_667 .
C26 C22 C15 154.4(18) . .
C9 C22 C15 85.5(15) 2_667 .
C11 C22 C15 90.1(16) . .
C8 C22 C15 121.8(14) 2_667 .
C13 C22 C8 137(2) 2_667 .
C26 C22 C8 49.7(10) . .
C9 C22 C8 140.5(19) 2_667 .
C11 C22 C8 45.4(11) . .
C8 C22 C8 99.7(13) 2_667 .
C15 C22 C8 129.5(14) . .
C13 C22 C14 42.2(15) 2_667 .
C26 C22 C14 144.9(18) . .
C9 C22 C14 124.3(19) 2_667 .
C11 C22 C14 49.9(12) . .
C8 C22 C14 165.0(17) 2_667 .
C15 C22 C14 44.6(11) . .
C8 C22 C14 95.2(12) . .
C13 C22 C17 33.1(14) 2_667 1_455
C26 C22 C17 140.6(18) . 1_455
C9 C22 C17 49.9(12) 2_667 1_455
C11 C22 C17 124(2) . 1_455
C8 C22 C17 90.7(12) 2_667 1_455
C15 C22 C17 41.0(11) . 1_455
C8 C22 C17 169.4(17) . 1_455
C14 C22 C17 74.3(14) . 1_455
C18 C23 C24 124(4) . .
C18 C23 C25 84(4) . .
C24 C23 C25 134(4) . .
C18 C23 C11 59(3) . .
C24 C23 C11 70(2) . .
C25 C23 C11 141(3) . .
C18 C23 C19 159(4) . .
C24 C23 C19 39.7(19) . .
C25 C23 C19 101(3) . .
C11 C23 C19 109(2) . .
C18 C23 C10 57(3) . .
C24 C23 C10 159(3) . .
C25 C23 C10 30.4(18) . .
C11 C23 C10 116(2) . .
C19 C23 C10 131(2) . .
C18 C23 C8 22(3) . .
C24 C23 C8 105(3) . .
C25 C23 C8 107(3) . .
C11 C23 C8 36.8(10) . .
C19 C23 C8 144(2) . .
C10 C23 C8 79.4(13) . .
C23 C24 C19 107(3) . .
C23 C24 C14 129(3) . .
C19 C24 C14 121(2) . .
C23 C24 C11 72(2) . .
C19 C24 C11 176(2) . .
C14 C24 C11 58.8(13) . .
C23 C24 C18 27(2) . .
C19 C24 C18 132(3) . .
C14 C24 C18 106.8(19) . .
C11 C24 C18 48.1(13) . .
C23 C24 C25 24(2) . .
C19 C24 C25 88.7(19) . .
C14 C24 C25 150.3(19) . .
C11 C24 C25 91.6(15) . .
C18 C24 C25 43.5(15) . .
C10 C25 C23 117(3) . .
C10 C25 C18 78(2) . .
C23 C25 C18 42(2) . .
C10 C25 C21 74(3) . .
C23 C25 C21 151(3) . .
C18 C25 C21 149(3) . .
C10 C25 C24 136(3) . .
C23 C25 C24 22.0(19) . .
C18 C25 C24 59(2) . .
C21 C25 C24 146(3) . .
C10 C25 C20 44.9(18) . 2_767
C23 C25 C20 152(3) . 2_767
C18 C25 C20 122(3) . 2_767
C21 C25 C20 29.3(18) . 2_767
C24 C25 C20 170.3(18) . 2_767
C10 C25 C17 8.4(14) . .
C23 C25 C17 123(3) . .
C18 C25 C17 83(2) . .
C21 C25 C17 71(2) . .
C24 C25 C17 141.6(18) . .
C20 C25 C17 41.5(13) 2_767 .
C22 C26 C22 180.000(13) . 2_667
C22 C26 C8 90.2(12) . .
C22 C26 C8 89.8(12) 2_667 .
C22 C26 C8 89.8(12) . 2_667
C22 C26 C8 90.2(12) 2_667 2_667
C8 C26 C8 179.999(7) . 2_667
C22 C26 C9 49.0(11) . 2_667
C22 C26 C9 131.0(11) 2_667 2_667
C8 C26 C9 139.2(5) . 2_667
C8 C26 C9 40.8(5) 2_667 2_667
C22 C26 C9 131.0(11) . .
C22 C26 C9 49.0(11) 2_667 .
C8 C26 C9 40.8(5) . .
C8 C26 C9 139.2(5) 2_667 .
C9 C26 C9 180.0(8) 2_667 .
C22 C26 C11 132.2(12) . 2_667
C22 C26 C11 47.8(12) 2_667 2_667
C8 C26 C11 137.5(7) . 2_667
C8 C26 C11 42.5(6) 2_667 2_667
C9 C26 C11 83.3(7) 2_667 2_667
C9 C26 C11 96.7(7) . 2_667
C22 C26 C11 47.8(12) . .
C22 C26 C11 132.2(12) 2_667 .
C8 C26 C11 42.5(6) . .
C8 C26 C11 137.5(7) 2_667 .
C9 C26 C11 96.7(7) 2_667 .
C9 C26 C11 83.3(7) . .
C11 C26 C11 180.0(11) 2_667 .
C12 C27 C12 179.998(11) 2_767 .
C12 C27 C9 130.6(10) 2_767 .
C12 C27 C9 49.4(10) . .
C12 C27 C9 49.4(10) 2_767 2_767
C12 C27 C9 130.6(10) . 2_767
C9 C27 C9 180.000(6) . 2_767
C12 C27 C17 107.4(13) 2_767 .
C12 C27 C17 72.6(13) . .
C9 C27 C17 121.9(10) . .
C9 C27 C17 58.1(10) 2_767 .
C12 C27 C17 72.6(13) 2_767 2_767
C12 C27 C17 107.4(13) . 2_767
C9 C27 C17 58.1(10) . 2_767
C9 C27 C17 121.9(10) 2_767 2_767
C17 C27 C17 180.0(16) . 2_767
C12 C27 C10 44.5(10) 2_767 2_767
C12 C27 C10 135.5(10) . 2_767
C9 C27 C10 86.1(6) . 2_767
C9 C27 C10 93.9(6) 2_767 2_767
C17 C27 C10 151.7(10) . 2_767
C17 C27 C10 28.3(10) 2_767 2_767
C12 C27 C10 135.5(10) 2_767 .
C12 C27 C10 44.5(10) . .
C9 C27 C10 93.9(6) . .
C9 C27 C10 86.1(6) 2_767 .
C17 C27 C10 28.3(10) . .
C17 C27 C10 151.7(10) 2_767 .
C10 C27 C10 179.999(5) 2_767 .
O2 S1 O3 113.00(10) . .
O2 S1 O1 113.02(9) . .
O3 S1 O1 112.19(9) . .
O2 S1 C1 106.26(10) . .
O3 S1 C1 105.56(10) . .
O1 S1 C1 106.08(10) . .
N1 N1 C4 113.6(3) 2_677 .
C6' C1 C2 113.7(9) . .
C6' C1 C6 24.4(5) . .
C2 C1 C6 119.6(5) . .
C6' C1 C2' 120.9(10) . .
C2 C1 C2' 27.0(5) . .
C6 C1 C2' 114.2(6) . .
C6' C1 S1 119.4(8) . .
C2 C1 S1 120.9(3) . .
C6 C1 S1 119.5(4) . .
C2' C1 S1 119.6(5) . .
C5 C4 C3 119.6(5) . .
C5 C4 C5' 23.2(7) . .
C3 C4 C5' 114.0(10) . .
C5 C4 C3' 113.9(8) . .
C3 C4 C3' 27.0(7) . .
C5' C4 C3' 120.4(11) . .
C5 C4 N1 124.0(4) . .
C3 C4 N1 116.4(3) . .
C5' C4 N1 123.7(9) . .
C3' C4 N1 115.9(6) . .
C1 C2 C3 120.0(5) . .
C1 C2 H2 120.0 . .
C3 C2 H2 120.0 . .
C4 C3 C2 120.1(6) . .
C4 C3 H3 120.0 . .
C2 C3 H3 120.0 . .
C6 C5 C4 120.8(8) . .
C6 C5 H5 119.6 . .
C4 C5 H5 119.6 . .
C5 C6 C1 119.9(7) . .
C5 C6 H6 120.0 . .
C1 C6 H6 120.0 . .
C3' C2' C1 120.1(11) . .
C2' C3' C4 118.9(11) . .
C1 C6' C5' 120.4(16) . .
C6' C5' C4 119.3(17) . .
N4 C7 N3 119.9(2) . .
N4 C7 N2 119.4(2) . .
N3 C7 N2 120.8(2) . .
C7 N2 H2A 120.0 . .
C7 N2 H2B 120.0 . .
H2A N2 H2B 120.0 . .
C7 N3 H3A 120.0 . .
C7 N3 H3B 120.0 . .
H3A N3 H3B 120.0 . .
C7 N4 H4A 120.0 . .
C7 N4 H4B 120.0 . .
H4A N4 H4B 120.0 . .

loop_
_geom_bond_atom_site_label_1
_geom_bond_atom_site_label_2
_geom_bond_distance
_geom_bond_site_symmetry_2
C8 C9 1.091(12) .
C8 C11 1.201(17) .
C8 C18 1.23(4) .
C8 C26 1.277(10) .
C8 C12 1.345(19) .
C8 C22 1.67(2) 2_667
C8 C22 1.67(3) .
C8 C23 2.00(3) .
C9 C12 1.107(18) .
C9 C22 1.26(2) 2_667
C9 C17 1.42(3) 2_767
C9 C27 1.453(12) .
C9 C13 1.489(19) .
C9 C26 1.669(11) .
C9 C18 1.96(4) .
C9 C15 2.01(2) 2_667
C10 C25 0.99(3) .
C10 C17 1.00(2) .
C10 C20 1.37(3) 2_767
C10 C12 1.47(2) .
C10 C18 1.48(3) .
C10 C21 1.53(4) .
C10 C15 1.69(2) 1_655
C10 C23 1.75(3) .
C10 C13 1.89(2) 2_767
C10 C27 2.016(15) .
C11 C18 1.27(3) .
C11 C22 1.32(2) .
C11 C14 1.42(3) .
C11 C24 1.46(2) .
C11 C23 1.48(3) .
C11 C13 1.66(2) 2_667
C11 C26 1.778(17) .
C12 C27 1.039(18) .
C12 C18 1.35(3) .
C12 C17 1.53(3) .
C13 C15 0.95(2) 2_667
C13 C22 0.98(2) 2_667
C13 C20 1.13(3) .
C13 C17 1.17(2) 2_767
C13 C14 1.30(2) 2_667
C13 C11 1.66(2) 2_667
C13 C10 1.89(2) 2_767
C13 C16 1.91(3) 2_667
C14 C16 1.07(3) .
C14 C20 1.24(3) 2_667
C14 C13 1.30(2) 2_667
C14 C15 1.35(3) .
C14 C24 1.43(3) .
C14 C21 1.81(4) 1_455
C14 C22 1.85(3) .
C15 C13 0.95(2) 2_667
C15 C20 1.09(3) 2_667
C15 C17 1.25(3) 1_455
C15 C22 1.67(3) .
C15 C10 1.69(2) 1_455
C15 C16 1.70(3) .
C15 C21 1.77(4) 1_455
C15 C9 2.01(2) 2_667
C16 C21 0.97(4) 1_455
C16 C20 1.06(4) 2_667
C16 C13 1.91(3) 2_667
C17 C13 1.17(2) 2_767
C17 C15 1.25(3) 1_655
C17 C20 1.37(4) 2_767
C17 C9 1.42(3) 2_767
C17 C27 1.47(2) .
C17 C22 1.86(3) 1_655
C17 C25 1.97(3) .
C17 C21 2.04(5) .
C18 C23 0.89(3) .
C18 C25 1.32(4) .
C18 C24 1.64(4) .
C19 C24 1.14(3) .
C19 C23 1.70(4) .
C20 C21 0.94(4) 2_767
C20 C16 1.06(4) 2_667
C20 C15 1.09(3) 2_667
C20 C14 1.24(3) 2_667
C20 C17 1.37(4) 2_767
C20 C10 1.37(3) 2_767
C20 C25 1.88(5) 2_767
C21 C20 0.94(4) 2_767
C21 C16 0.97(4) 1_655
C21 C25 1.48(4) .
C21 C15 1.77(4) 1_655
C21 C14 1.81(4) 1_655
C22 C13 0.98(2) 2_667
C22 C26 1.08(3) .
C22 C9 1.26(2) 2_667
C22 C8 1.67(2) 2_667
C22 C17 1.86(3) 1_455
C23 C24 0.97(3) .
C23 C25 1.07(3) .
C24 C25 1.87(4) .
C25 C20 1.88(5) 2_767
C26 C22 1.08(3) 2_667
C26 C8 1.277(10) 2_667
C26 C9 1.669(12) 2_667
C26 C11 1.778(17) 2_667
C27 C12 1.039(18) 2_767
C27 C9 1.453(12) 2_767
C27 C17 1.47(2) 2_767
C27 C10 2.016(15) 2_767
S1 O2 1.4497(16) .
S1 O3 1.4554(16) .
S1 O1 1.4602(16) .
S1 C1 1.771(2) .
N1 N1 1.243(4) 2_677
N1 C4 1.429(3) .
C1 C6' 1.36(2) .
C1 C2 1.373(6) .
C1 C6 1.386(9) .
C1 C2' 1.397(12) .
C4 C5 1.371(10) .
C4 C3 1.374(8) .
C4 C5' 1.39(2) .
C4 C3' 1.416(15) .
C2 C3 1.386(9) .
C2 H2 0.9500 .
C3 H3 0.9500 .
C5 C6 1.369(13) .
C5 H5 0.9500 .
C6 H6 0.9500 .
C2' C3' 1.377(19) .
C6' C5' 1.39(3) .
C7 N4 1.317(3) .
C7 N3 1.324(3) .
C7 N2 1.328(3) .
N2 H2A 0.8800 .
N2 H2B 0.8800 .
N3 H3A 0.8800 .
N3 H3B 0.8800 .
N4 H4A 0.8800 .
N4 H4B 0.8800 .
